data_1576263
loop_
_publ_author_name
'Zou, Bo'
'Chen, Xiaolin'
'Liu, Haoran'
'Wen, Sijie'
'Huang, Jieqing'
'Wei, Hengshan'
'Huang, Jinqing'
'Gu, Yu-Cheng'
'Xu, Bingjia'
'Fan, Jun'
'Jiang, Hua-Wei'

_publ_section_title
;
 Macrocyclic Geminal Diols: Synthesis, Structures, Stability and
 Photophysical Properties
;
_journal_name_full 'Chemical Science'
_journal_paper_doi 10.1039/D5SC08216A
_journal_year 2025
_chemical_formula_moiety '2(C2 H6 O S), C26 H20 O4'
_chemical_formula_sum 'C30 H32 O6 S2'
_chemical_formula_weight 552.67
_chemical_name_common 2diols-[1,1][2]PCP
_space_group_crystal_system triclinic
_space_group_IT_number 2
_space_group_name_Hall '-P 1'
_space_group_name_H-M_alt 'P -1'
_atom_sites_solution_hydrogens geom
_atom_sites_solution_primary dual
_audit_creation_date 2022-08-11
_audit_creation_method
;
Olex2 1.5
(compiled 2022.04.07 svn.rca3783a0 for OlexSys, GUI svn.r6498)
;
_audit_update_record
;
2025-08-11 deposited with the CCDC.	2025-11-12 downloaded from the CCDC.
;
_cell_angle_alpha 92.790(3)
_cell_angle_beta 91.558(3)
_cell_angle_gamma 93.496(2)
_cell_formula_units_Z 2
_cell_length_a 8.8569(3)
_cell_length_b 9.1083(3)
_cell_length_c 16.7941(6)
_cell_measurement_reflns_used 9826
_cell_measurement_temperature 99.99(10)
_cell_measurement_theta_max 66.8400
_cell_measurement_theta_min 4.8700
_cell_volume 1350.06(8)
_computing_cell_refinement 'CrysAlisPro 1.171.41.119a (Rigaku OD, 2021)'
_computing_data_collection 'CrysAlisPro 1.171.41.119a (Rigaku OD, 2021)'
_computing_data_reduction 'CrysAlisPro 1.171.41.119a (Rigaku OD, 2021)'
_computing_molecular_graphics 'Olex2 1.5 (Dolomanov et al., 2009)'
_computing_publication_material 'Olex2 1.5 (Dolomanov et al., 2009)'
_computing_structure_refinement 'SHELXL 2018/3 (Sheldrick, 2015)'
_computing_structure_solution 'SHELXT 2018/2 (Sheldrick, 2018)'
_diffrn_ambient_environment N~2~
_diffrn_ambient_temperature 99.99(10)
_diffrn_detector 'Hybrid Pixel Array Detector'
_diffrn_detector_area_resol_mean 10.0000
_diffrn_detector_type HyPix
_diffrn_measured_fraction_theta_full 0.966
_diffrn_measured_fraction_theta_max 0.966
_diffrn_measurement_details
;
List of Runs (angles in degrees, time in seconds):

  # Type    Start    End  Width  t~exp~   \w     \q     \k     \f   Frames
#--------------------------------------------------------------------------
  1  \w     25.00  64.00   0.50    0.15    --   83.87 -57.00 120.00   78
  2  \w     54.00 101.00   0.50    0.15    --   83.87 -77.00  30.00   94
  3  \w     22.00  59.00   0.50    0.15    --   83.87 -57.00 150.00   74
  4  \w     20.00  46.00   0.50    0.15    --   83.87 -77.00  30.00   52
  5  \w     12.00  44.00   0.50    0.15    --   83.87 -38.00   0.00   64
  6  \w     14.00  42.00   0.50    0.15    --   83.87 -38.00 -30.00   56
  7  \w     82.00 156.00   0.50    0.15    --   83.87  38.00-150.00  148
  8  \w     89.00 151.00   0.50    0.15    --   83.87 107.00-148.00  124
  9  \w     12.00  37.00   0.50    0.15    --   83.87 -38.00 -60.00   50
 10  \w     25.00  62.00   0.50    0.15    --   83.87 -57.00-150.00   74
 11  \w    -48.00 -21.00   0.50    0.15    --  -86.37  77.00  90.00   54
 12  \w    -39.00 -14.00   0.50    0.15    --  -86.37  38.00 150.00   50
 13  \w    -61.00 -15.00   0.50    0.15    --  -86.37  57.00 150.00   92
 14  \w    -88.00 -58.00   0.50    0.15    --  -86.37  77.00  90.00   60
 15  \w    -41.00 -16.00   0.50    0.15    --  -86.37  38.00  30.00   50
 16  \w    -41.00 -15.00   0.50    0.15    --  -86.37  38.00 -30.00   52
 17  \w    -41.00 -16.00   0.50    0.15    --  -86.37  38.00-120.00   50
 18  \w   -118.00 -76.00   0.50    0.15    --  -86.37 -38.00 -60.00   84
 19  \w   -154.00-128.00   0.50    0.15    --  -86.37 -38.00 -60.00   52
 20  \w   -152.00 -72.00   0.50    0.15    --  -86.37 -57.00-180.00  160
 21  \w    -73.00 -34.00   0.50    0.05    --   -1.25 -57.00 -60.00   78
 22  \w    -27.00  11.00   0.50    0.05    --   -1.25 -57.00 -60.00   76
 23  \w   -103.00 -66.00   0.50    0.15    --  -86.37 107.00-148.00   74
 24  \w    -73.00 -40.00   0.50    0.05    --   -1.25 -57.00 120.00   66
 25  \w   -111.00 -85.00   0.50    0.15    --  -86.37-107.00 113.00   52
 26  \w    -15.00  24.00   0.50    0.05    --   -1.25 -99.00  30.00   78
 27  \w    -16.00  17.00   0.50    0.05    --   -1.25 -99.00-120.00   66
 28  \w    -14.00  30.00   0.50    0.05    --   -1.25 -99.00-180.00   88
 29  \w     16.00 101.00   0.50    0.15    --   83.87 -99.00 -60.00  170
 30  \w     62.00 110.00   0.50    0.15    --   83.87-125.00 -90.00   96
 31  \w     45.00  98.00   0.50    0.15    --   83.87-125.00 -60.00  106
 32  \w     20.00 106.00   0.50    0.15    --   83.87 -99.00   0.00  172
 33  \w     68.00 104.00   0.50    0.15    --   83.87-107.00 113.00   72
;
_diffrn_measurement_device 'four-circle diffractometer'
_diffrn_measurement_device_type 'XtaLAB Synergy R, DW system, HyPix'
_diffrn_measurement_method '\w scans'
_diffrn_orient_matrix_type 'CrysAlisPro convention (1999,Acta A55,543-557)'
_diffrn_orient_matrix_UB_11 0.0693471000
_diffrn_orient_matrix_UB_12 0.0233886000
_diffrn_orient_matrix_UB_13 0.0851313000
_diffrn_orient_matrix_UB_21 0.0995089000
_diffrn_orient_matrix_UB_22 0.1324393000
_diffrn_orient_matrix_UB_23 -0.0264679000
_diffrn_orient_matrix_UB_31 -0.1252386000
_diffrn_orient_matrix_UB_32 0.1034441000
_diffrn_orient_matrix_UB_33 0.0222406000
_diffrn_radiation_monochromator mirror
_diffrn_radiation_probe x-ray
_diffrn_radiation_type 'Cu K\a'
_diffrn_radiation_wavelength 1.54178
_diffrn_reflns_av_R_equivalents 0.0258
_diffrn_reflns_av_unetI/netI 0.0282
_diffrn_reflns_Laue_measured_fraction_full 0.966
_diffrn_reflns_Laue_measured_fraction_max 0.966
_diffrn_reflns_limit_h_max 10
_diffrn_reflns_limit_h_min -10
_diffrn_reflns_limit_k_max 10
_diffrn_reflns_limit_k_min -10
_diffrn_reflns_limit_l_max 19
_diffrn_reflns_limit_l_min -19
_diffrn_reflns_number 13412
_diffrn_reflns_point_group_measured_fraction_full 0.966
_diffrn_reflns_point_group_measured_fraction_max 0.966
_diffrn_reflns_theta_full 66.875
_diffrn_reflns_theta_max 66.875
_diffrn_reflns_theta_min 2.635
_diffrn_source 'Rotating-anode X-ray tube'
_diffrn_source_type 'Rigaku (Cu) X-ray Source'
_exptl_absorpt_coefficient_mu 2.145
_exptl_absorpt_correction_T_max 1.00000
_exptl_absorpt_correction_T_min 0.95428
_exptl_absorpt_correction_type multi-scan
_exptl_absorpt_process_details
;
CrysAlisPro 1.171.41.119a (Rigaku Oxford Diffraction, 2021)
Empirical absorption correction using spherical harmonics,
implemented in SCALE3 ABSPACK scaling algorithm.
;
_exptl_crystal_colour colourless
_exptl_crystal_colour_primary colourless
_exptl_crystal_density_diffrn 1.360
_exptl_crystal_description block
_exptl_crystal_F_000 584
_exptl_crystal_size_max 0.12
_exptl_crystal_size_mid 0.11
_exptl_crystal_size_min 0.08
_refine_diff_density_max 0.800
_refine_diff_density_min -0.587
_refine_diff_density_rms 0.055
_refine_ls_extinction_method none
_refine_ls_goodness_of_fit_ref 1.071
_refine_ls_hydrogen_treatment constr
_refine_ls_matrix_type full
_refine_ls_number_parameters 351
_refine_ls_number_reflns 4654
_refine_ls_number_restraints 0
_refine_ls_restrained_S_all 1.071
_refine_ls_R_factor_all 0.0464
_refine_ls_R_factor_gt 0.0416
_refine_ls_shift/su_max 0.000
_refine_ls_shift/su_mean 0.000
_refine_ls_structure_factor_coef Fsqd
_refine_ls_weighting_details 'w=1/[\s^2^(Fo^2^)+(0.0556P)^2^+1.1042P] where P=(Fo^2^+2Fc^2^)/3'
_refine_ls_weighting_scheme calc
_refine_ls_wR_factor_gt 0.1110
_refine_ls_wR_factor_ref 0.1147
_reflns_Friedel_coverage 0.000
_reflns_number_gt 4133
_reflns_number_total 4654
_reflns_threshold_expression 'I > 2\s(I)'
_cod_data_source_file d5sc08216a2.cif
_cod_data_source_block exp_1849_auto
_cod_database_code 1576263
_shelx_shelxl_version_number 2018/3
_chemical_oxdiff_formula 'C O H'
_chemical_oxdiff_usercomment 2208016524
_shelx_space_group_comment
;
The symmetry employed for this shelxl refinement is uniquely defined
by the following loop, which should always be used as a source of
symmetry information in preference to the above space-group names.
They are only intended as comments.
;
_shelx_estimated_absorpt_t_max 0.847
_shelx_estimated_absorpt_t_min 0.783
_olex2_refinement_description
;
1. Fixed Uiso
 At 1.2 times of:
  All C(H) groups
 At 1.5 times of:
  All C(H,H,H) groups, All O(H) groups
2.a Aromatic/amide H refined with riding coordinates:
 C25(H25), C4(H4A), C3(H3A), C24(H24), C22(H22), C23(H23), C19(H19), C9(H9),
 C17(H17), C10(H10), C16(H16), C5(H5), C6(H6), C18(H18), C12(H12), C11(H11)
2.b Idealised Me refined as rotating group:
 C28(H28A,H28B,H28C), C27(H27A,H27B,H27C), C29(H29A,H29B,H29C), C30(H30A,H30B,
 H30C)
2.c Idealised tetrahedral OH refined as rotating group:
 O2(H2), O1(H1), O3(H3), O4(H4)
;
_olex2_submission_special_instructions 'No special instructions were received'
_oxdiff_exptl_absorpt_empirical_details
;
Empirical correction (ABSPACK) includes:
- Absorption correction using spherical harmonics
- Frame scaling
;
_oxdiff_exptl_absorpt_empirical_full_max 1.109
_oxdiff_exptl_absorpt_empirical_full_min 0.908

loop_
_space_group_symop_operation_xyz
'x, y, z'
'-x, -y, -z'

loop_
_atom_site_label
_atom_site_type_symbol
_atom_site_fract_x
_atom_site_fract_y
_atom_site_fract_z
_atom_site_U_iso_or_equiv
_atom_site_adp_type
_atom_site_occupancy
_atom_site_site_symmetry_order
_atom_site_calc_flag
_atom_site_refinement_flags_posn
_atom_site_refinement_flags_adp
_atom_site_refinement_flags_occupancy
_atom_site_disorder_assembly
_atom_site_disorder_group
S1 S 0.08733(6) 0.11508(6) 0.42769(3) 0.02517(15) Uani 1 1 d . . . . .
S2 S 0.85643(6) 0.83114(6) 0.05850(3) 0.02746(16) Uani 1 1 d . . . . .
O2 O 0.45536(15) 1.00643(14) 0.39849(8) 0.0171(3) Uani 1 1 d . . . . .
H2 H 0.376850 1.048478 0.392619 0.026 Uiso 1 1 calc R U . . .
O1 O 0.35603(15) 0.84329(15) 0.48927(8) 0.0182(3) Uani 1 1 d . . . . .
H1 H 0.412714 0.885279 0.523724 0.027 Uiso 1 1 calc R U . . .
O3 O 0.51591(16) -0.02046(15) 0.10312(8) 0.0206(3) Uani 1 1 d . . . . .
H3 H 0.584047 -0.076039 0.109884 0.031 Uiso 1 1 calc R U . . .
O4 O 0.66866(16) 0.13159(16) 0.02660(8) 0.0220(3) Uani 1 1 d . . . . .
H4 H 0.616880 0.104551 -0.013249 0.033 Uiso 1 1 calc R U . . .
O5 O 0.21645(16) 0.16107(16) 0.37574(9) 0.0253(3) Uani 1 1 d . . . . .
O6 O 0.73568(19) 0.79982(18) 0.11771(10) 0.0337(4) Uani 1 1 d . . . . .
C25 C 0.6412(2) 0.7854(2) 0.33221(12) 0.0180(4) Uani 1 1 d . . . . .
H25 H 0.638477 0.872086 0.305280 0.022 Uiso 1 1 calc R U . . .
C4 C 0.2272(2) 0.5318(2) 0.30055(12) 0.0184(4) Uani 1 1 d . . . . .
H4A H 0.191982 0.436272 0.310341 0.022 Uiso 1 1 calc R U . . .
C3 C 0.2590(2) 0.6328(2) 0.36381(12) 0.0181(4) Uani 1 1 d . . . . .
H3A H 0.244667 0.604499 0.415671 0.022 Uiso 1 1 calc R U . . .
C24 C 0.7213(2) 0.6711(2) 0.30109(12) 0.0179(4) Uani 1 1 d . . . . .
H24 H 0.771258 0.681712 0.253532 0.021 Uiso 1 1 calc R U . . .
C22 C 0.6746(2) 0.5384(2) 0.41843(11) 0.0173(4) Uani 1 1 d . . . . .
H22 H 0.693750 0.459968 0.449871 0.021 Uiso 1 1 calc R U . . .
C21 C 0.7275(2) 0.5396(2) 0.34068(11) 0.0163(4) Uani 1 1 d . . . . .
C26 C 0.5646(2) 0.7728(2) 0.40325(11) 0.0163(4) Uani 1 1 d . . . . .
C2 C 0.3125(2) 0.7771(2) 0.35076(12) 0.0168(4) Uani 1 1 d . . . . .
C1 C 0.4202(2) 0.8577(2) 0.41406(11) 0.0164(4) Uani 1 1 d . . . . .
C23 C 0.5936(2) 0.6537(2) 0.44927(11) 0.0174(4) Uani 1 1 d . . . . .
H23 H 0.558623 0.651171 0.500936 0.021 Uiso 1 1 calc R U . . .
C19 C 0.8294(2) 0.3985(2) 0.22184(12) 0.0182(4) Uani 1 1 d . . . . .
H19 H 0.909755 0.467549 0.216512 0.022 Uiso 1 1 calc R U . . .
C9 C 0.2346(2) 0.3069(2) 0.16819(12) 0.0199(4) Uani 1 1 d . . . . .
H9 H 0.146055 0.283108 0.194520 0.024 Uiso 1 1 calc R U . . .
C8 C 0.2825(2) 0.4550(2) 0.16116(11) 0.0184(4) Uani 1 1 d . . . . .
C17 C 0.6481(2) 0.2787(2) 0.30349(12) 0.0178(4) Uani 1 1 d . . . . .
H17 H 0.605348 0.268113 0.353008 0.021 Uiso 1 1 calc R U . . .
C20 C 0.7468(2) 0.4013(2) 0.29174(11) 0.0163(4) Uani 1 1 d . . . . .
C10 C 0.3182(2) 0.1952(2) 0.13617(12) 0.0197(4) Uani 1 1 d . . . . .
H10 H 0.286364 0.097384 0.142393 0.024 Uiso 1 1 calc R U . . .
C13 C 0.4492(2) 0.2284(2) 0.09488(11) 0.0185(4) Uani 1 1 d . . . . .
C16 C 0.6131(2) 0.1730(2) 0.24274(12) 0.0179(4) Uani 1 1 d . . . . .
H16 H 0.548035 0.091989 0.252034 0.021 Uiso 1 1 calc R U . . .
C7 C 0.2473(2) 0.5718(2) 0.22190(12) 0.0180(4) Uani 1 1 d . . . . .
C15 C 0.6746(2) 0.1868(2) 0.16772(12) 0.0177(4) Uani 1 1 d . . . . .
C5 C 0.3061(2) 0.8231(2) 0.27295(12) 0.0187(4) Uani 1 1 d . . . . .
H5 H 0.323362 0.922416 0.263471 0.022 Uiso 1 1 calc R U . . .
C6 C 0.2740(2) 0.7218(2) 0.20953(12) 0.0188(4) Uani 1 1 d . . . . .
H6 H 0.270189 0.754184 0.157875 0.023 Uiso 1 1 calc R U . . .
C18 C 0.7929(2) 0.2940(2) 0.16044(12) 0.0195(4) Uani 1 1 d . . . . .
H18 H 0.847517 0.295089 0.113938 0.023 Uiso 1 1 calc R U . . .
C12 C 0.4812(2) 0.3742(2) 0.07611(12) 0.0209(4) Uani 1 1 d . . . . .
H12 H 0.557917 0.396730 0.041165 0.025 Uiso 1 1 calc R U . . .
C14 C 0.5789(2) 0.1237(2) 0.09472(12) 0.0188(4) Uani 1 1 d . . . . .
C11 C 0.3996(2) 0.4858(2) 0.10910(12) 0.0210(4) Uani 1 1 d . . . . .
H11 H 0.423080 0.582674 0.096463 0.025 Uiso 1 1 calc R U . . .
C28 C 0.0003(3) 0.2795(3) 0.45759(15) 0.0323(5) Uani 1 1 d . . . . .
H28A H 0.067208 0.338292 0.494004 0.048 Uiso 1 1 calc R U . . .
H28B H -0.092587 0.254593 0.483348 0.048 Uiso 1 1 calc R U . . .
H28C H -0.020579 0.334156 0.411520 0.048 Uiso 1 1 calc R U . . .
C27 C -0.0596(3) 0.0379(3) 0.36148(18) 0.0407(6) Uani 1 1 d . . . . .
H27A H -0.076419 0.104085 0.319839 0.061 Uiso 1 1 calc R U . . .
H27B H -0.150810 0.022310 0.390302 0.061 Uiso 1 1 calc R U . . .
H27C H -0.030793 -0.054535 0.338529 0.061 Uiso 1 1 calc R U . . .
C29 C 0.9492(3) 0.6639(3) 0.04574(16) 0.0388(6) Uani 1 1 d . . . . .
H29A H 0.975906 0.629353 0.097029 0.058 Uiso 1 1 calc R U . . .
H29B H 1.039092 0.681067 0.016019 0.058 Uiso 1 1 calc R U . . .
H29C H 0.882555 0.591195 0.017279 0.058 Uiso 1 1 calc R U . . .
C30 C 1.0044(3) 0.9359(3) 0.11090(19) 0.0429(7) Uani 1 1 d . . . . .
H30A H 0.974873 1.034559 0.121248 0.064 Uiso 1 1 calc R U . . .
H30B H 1.093409 0.938181 0.079470 0.064 Uiso 1 1 calc R U . . .
H30C H 1.025656 0.892165 0.160515 0.064 Uiso 1 1 calc R U . . .

loop_
_atom_site_aniso_label
_atom_site_aniso_U_11
_atom_site_aniso_U_22
_atom_site_aniso_U_33
_atom_site_aniso_U_23
_atom_site_aniso_U_13
_atom_site_aniso_U_12
S1 0.0165(3) 0.0269(3) 0.0327(3) 0.0081(2) 0.0014(2) 0.0014(2)
S2 0.0256(3) 0.0320(3) 0.0248(3) 0.0049(2) -0.0018(2) 0.0009(2)
O2 0.0159(7) 0.0145(7) 0.0209(7) 0.0004(5) 0.0002(5) 0.0014(5)
O1 0.0170(7) 0.0213(7) 0.0157(7) -0.0021(5) 0.0018(5) -0.0022(5)
O3 0.0221(7) 0.0166(7) 0.0226(7) -0.0004(6) 0.0006(6) -0.0011(6)
O4 0.0236(7) 0.0249(8) 0.0167(7) -0.0038(6) 0.0033(6) -0.0018(6)
O5 0.0188(7) 0.0256(8) 0.0324(8) 0.0061(6) 0.0048(6) 0.0040(6)
O6 0.0313(9) 0.0342(9) 0.0373(9) 0.0101(7) 0.0081(7) 0.0057(7)
C25 0.0160(9) 0.0164(9) 0.0213(10) 0.0025(8) -0.0009(8) -0.0025(7)
C4 0.0150(9) 0.0186(10) 0.0213(10) 0.0014(8) 0.0006(8) -0.0024(8)
C3 0.0154(9) 0.0216(10) 0.0173(10) 0.0021(8) 0.0019(7) -0.0005(8)
C24 0.0147(9) 0.0198(10) 0.0186(10) 0.0001(8) 0.0014(7) -0.0027(8)
C22 0.0170(9) 0.0184(10) 0.0164(9) 0.0021(8) -0.0039(7) 0.0002(8)
C21 0.0118(9) 0.0181(10) 0.0184(10) -0.0005(8) -0.0014(7) -0.0006(7)
C26 0.0141(9) 0.0163(9) 0.0178(10) -0.0020(7) -0.0017(7) -0.0021(7)
C2 0.0125(9) 0.0183(10) 0.0194(10) -0.0018(8) 0.0002(7) 0.0015(7)
C1 0.0167(9) 0.0157(9) 0.0166(9) 0.0004(7) 0.0017(7) -0.0010(8)
C23 0.0167(9) 0.0210(10) 0.0138(9) -0.0008(7) -0.0013(7) -0.0019(8)
C19 0.0136(9) 0.0198(10) 0.0210(10) 0.0002(8) 0.0006(8) -0.0002(8)
C9 0.0144(9) 0.0241(10) 0.0203(10) -0.0016(8) -0.0030(8) -0.0021(8)
C8 0.0177(10) 0.0209(10) 0.0163(10) -0.0001(8) -0.0056(8) 0.0017(8)
C17 0.0188(10) 0.0201(10) 0.0150(9) 0.0038(8) -0.0003(7) 0.0028(8)
C20 0.0142(9) 0.0176(10) 0.0171(10) 0.0008(8) -0.0030(7) 0.0029(7)
C10 0.0193(10) 0.0201(10) 0.0187(10) -0.0017(8) -0.0045(8) -0.0021(8)
C13 0.0215(10) 0.0209(10) 0.0127(9) -0.0014(8) -0.0035(8) 0.0001(8)
C16 0.0190(10) 0.0154(9) 0.0192(10) 0.0031(8) -0.0008(8) 0.0004(8)
C7 0.0113(9) 0.0225(10) 0.0196(10) -0.0008(8) -0.0029(7) -0.0003(8)
C15 0.0183(10) 0.0162(9) 0.0187(10) -0.0007(8) 0.0000(8) 0.0035(8)
C5 0.0158(9) 0.0182(10) 0.0225(10) 0.0034(8) -0.0012(8) 0.0028(8)
C6 0.0166(10) 0.0218(10) 0.0179(10) 0.0030(8) -0.0028(8) 0.0016(8)
C18 0.0184(10) 0.0214(10) 0.0190(10) 0.0008(8) 0.0038(8) 0.0022(8)
C12 0.0257(11) 0.0234(10) 0.0135(9) 0.0021(8) 0.0019(8) 0.0001(8)
C14 0.0213(10) 0.0183(10) 0.0163(10) -0.0008(8) 0.0016(8) -0.0013(8)
C11 0.0273(11) 0.0206(10) 0.0153(10) 0.0035(8) -0.0015(8) 0.0016(8)
C28 0.0198(11) 0.0372(13) 0.0389(13) -0.0074(11) 0.0032(10) 0.0018(10)
C27 0.0250(12) 0.0340(14) 0.0610(18) -0.0116(12) -0.0038(12) -0.0023(10)
C29 0.0429(15) 0.0375(14) 0.0359(14) -0.0043(11) 0.0050(11) 0.0054(11)
C30 0.0285(13) 0.0329(14) 0.0672(19) 0.0074(13) -0.0089(12) 0.0024(11)

loop_
_atom_type_symbol
_atom_type_description
_atom_type_scat_dispersion_real
_atom_type_scat_dispersion_imag
_atom_type_scat_source
C C 0.0181 0.0091 'International Tables Vol C Tables 4.2.6.8 and 6.1.1.4'
H H 0.0000 0.0000 'International Tables Vol C Tables 4.2.6.8 and 6.1.1.4'
O O 0.0492 0.0322 'International Tables Vol C Tables 4.2.6.8 and 6.1.1.4'
S S 0.3331 0.5567 'International Tables Vol C Tables 4.2.6.8 and 6.1.1.4'

loop_
_geom_angle_atom_site_label_1
_geom_angle_atom_site_label_2
_geom_angle_atom_site_label_3
_geom_angle
_geom_angle_site_symmetry_1
_geom_angle_site_symmetry_3
_geom_angle_publ_flag
O5 S1 C28 106.36(10) . . ?
O5 S1 C27 105.88(12) . . ?
C27 S1 C28 97.81(11) . . ?
O6 S2 C29 105.15(11) . . ?
O6 S2 C30 106.61(13) . . ?
C30 S2 C29 97.85(13) . . ?
C1 O2 H2 109.5 . . ?
C1 O1 H1 109.5 . . ?
C14 O3 H3 109.5 . . ?
C14 O4 H4 109.5 . . ?
C24 C25 H25 119.4 . . ?
C24 C25 C26 121.12(18) . . ?
C26 C25 H25 119.4 . . ?
C3 C4 H4A 119.6 . . ?
C3 C4 C7 120.72(18) . . ?
C7 C4 H4A 119.6 . . ?
C4 C3 H3A 119.6 . . ?
C4 C3 C2 120.79(18) . . ?
C2 C3 H3A 119.6 . . ?
C25 C24 H24 119.7 . . ?
C25 C24 C21 120.53(18) . . ?
C21 C24 H24 119.7 . . ?
C21 C22 H22 119.6 . . ?
C23 C22 H22 119.6 . . ?
C23 C22 C21 120.71(18) . . ?
C24 C21 C20 117.96(17) . . ?
C22 C21 C24 117.43(17) . . ?
C22 C21 C20 122.21(17) . . ?
C25 C26 C1 118.24(17) . . ?
C23 C26 C25 117.67(18) . . ?
C23 C26 C1 121.26(17) . . ?
C3 C2 C1 118.26(17) . . ?
C5 C2 C3 117.78(18) . . ?
C5 C2 C1 120.82(17) . . ?
O2 C1 C26 108.20(15) . . ?
O2 C1 C2 113.33(16) . . ?
O1 C1 O2 111.74(15) . . ?
O1 C1 C26 113.63(16) . . ?
O1 C1 C2 108.40(15) . . ?
C2 C1 C26 101.19(14) . . ?
C22 C23 H23 119.7 . . ?
C26 C23 C22 120.51(18) . . ?
C26 C23 H23 119.7 . . ?
C20 C19 H19 119.6 . . ?
C18 C19 H19 119.6 . . ?
C18 C19 C20 120.83(18) . . ?
C8 C9 H9 119.7 . . ?
C10 C9 H9 119.7 . . ?
C10 C9 C8 120.59(19) . . ?
C9 C8 C7 122.02(18) . . ?
C11 C8 C9 117.41(18) . . ?
C11 C8 C7 118.12(18) . . ?
C20 C17 H17 119.4 . . ?
C16 C17 H17 119.4 . . ?
C16 C17 C20 121.19(18) . . ?
C19 C20 C21 122.67(17) . . ?
C19 C20 C17 116.97(17) . . ?
C17 C20 C21 118.19(17) . . ?
C9 C10 H10 119.7 . . ?
C9 C10 C13 120.68(19) . . ?
C13 C10 H10 119.7 . . ?
C10 C13 C12 118.08(18) . . ?
C10 C13 C14 120.41(18) . . ?
C12 C13 C14 118.44(18) . . ?
C17 C16 H16 119.7 . . ?
C17 C16 C15 120.59(18) . . ?
C15 C16 H16 119.7 . . ?
C4 C7 C8 118.19(18) . . ?
C6 C7 C4 117.19(18) . . ?
C6 C7 C8 122.28(18) . . ?
C16 C15 C18 117.62(18) . . ?
C16 C15 C14 117.75(17) . . ?
C18 C15 C14 121.46(17) . . ?
C2 C5 H5 119.8 . . ?
C6 C5 C2 120.37(18) . . ?
C6 C5 H5 119.8 . . ?
C7 C6 H6 119.4 . . ?
C5 C6 C7 121.14(18) . . ?
C5 C6 H6 119.4 . . ?
C19 C18 C15 120.68(18) . . ?
C19 C18 H18 119.7 . . ?
C15 C18 H18 119.7 . . ?
C13 C12 H12 119.7 . . ?
C11 C12 C13 120.54(19) . . ?
C11 C12 H12 119.7 . . ?
O3 C14 O4 111.39(15) . . ?
O3 C14 C13 108.05(16) . . ?
O3 C14 C15 113.82(16) . . ?
O4 C14 C13 113.69(16) . . ?
O4 C14 C15 108.57(16) . . ?
C13 C14 C15 101.00(15) . . ?
C8 C11 H11 119.5 . . ?
C12 C11 C8 120.98(19) . . ?
C12 C11 H11 119.5 . . ?
S1 C28 H28A 109.5 . . ?
S1 C28 H28B 109.5 . . ?
S1 C28 H28C 109.5 . . ?
H28A C28 H28B 109.5 . . ?
H28A C28 H28C 109.5 . . ?
H28B C28 H28C 109.5 . . ?
S1 C27 H27A 109.5 . . ?
S1 C27 H27B 109.5 . . ?
S1 C27 H27C 109.5 . . ?
H27A C27 H27B 109.5 . . ?
H27A C27 H27C 109.5 . . ?
H27B C27 H27C 109.5 . . ?
S2 C29 H29A 109.5 . . ?
S2 C29 H29B 109.5 . . ?
S2 C29 H29C 109.5 . . ?
H29A C29 H29B 109.5 . . ?
H29A C29 H29C 109.5 . . ?
H29B C29 H29C 109.5 . . ?
S2 C30 H30A 109.5 . . ?
S2 C30 H30B 109.5 . . ?
S2 C30 H30C 109.5 . . ?
H30A C30 H30B 109.5 . . ?
H30A C30 H30C 109.5 . . ?
H30B C30 H30C 109.5 . . ?

loop_
_geom_bond_atom_site_label_1
_geom_bond_atom_site_label_2
_geom_bond_distance
_geom_bond_site_symmetry_2
_geom_bond_publ_flag
S1 O5 1.5086(15) . ?
S1 C28 1.783(2) . ?
S1 C27 1.777(3) . ?
S2 O6 1.5041(17) . ?
S2 C29 1.781(3) . ?
S2 C30 1.763(3) . ?
O2 H2 0.8200 . ?
O2 C1 1.410(2) . ?
O1 H1 0.8200 . ?
O1 C1 1.408(2) . ?
O3 H3 0.8200 . ?
O3 C14 1.410(2) . ?
O4 H4 0.8200 . ?
O4 C14 1.413(2) . ?
C25 H25 0.9300 . ?
C25 C24 1.384(3) . ?
C25 C26 1.395(3) . ?
C4 H4A 0.9300 . ?
C4 C3 1.383(3) . ?
C4 C7 1.400(3) . ?
C3 H3A 0.9300 . ?
C3 C2 1.399(3) . ?
C24 H24 0.9300 . ?
C24 C21 1.402(3) . ?
C22 H22 0.9300 . ?
C22 C21 1.399(3) . ?
C22 C23 1.395(3) . ?
C21 C20 1.492(3) . ?
C26 C1 1.545(3) . ?
C26 C23 1.394(3) . ?
C2 C1 1.537(3) . ?
C2 C5 1.393(3) . ?
C23 H23 0.9300 . ?
C19 H19 0.9300 . ?
C19 C20 1.400(3) . ?
C19 C18 1.387(3) . ?
C9 H9 0.9300 . ?
C9 C8 1.400(3) . ?
C9 C10 1.391(3) . ?
C8 C7 1.491(3) . ?
C8 C11 1.399(3) . ?
C17 H17 0.9300 . ?
C17 C20 1.401(3) . ?
C17 C16 1.384(3) . ?
C10 H10 0.9300 . ?
C10 C13 1.392(3) . ?
C13 C12 1.394(3) . ?
C13 C14 1.537(3) . ?
C16 H16 0.9300 . ?
C16 C15 1.394(3) . ?
C7 C6 1.399(3) . ?
C15 C18 1.400(3) . ?
C15 C14 1.538(3) . ?
C5 H5 0.9300 . ?
C5 C6 1.386(3) . ?
C6 H6 0.9300 . ?
C18 H18 0.9300 . ?
C12 H12 0.9300 . ?
C12 C11 1.385(3) . ?
C11 H11 0.9300 . ?
C28 H28A 0.9600 . ?
C28 H28B 0.9600 . ?
C28 H28C 0.9600 . ?
C27 H27A 0.9600 . ?
C27 H27B 0.9600 . ?
C27 H27C 0.9600 . ?
C29 H29A 0.9600 . ?
C29 H29B 0.9600 . ?
C29 H29C 0.9600 . ?
C30 H30A 0.9600 . ?
C30 H30B 0.9600 . ?
C30 H30C 0.9600 . ?

loop_
_geom_hbond_atom_site_label_D
_geom_hbond_atom_site_label_H
_geom_hbond_atom_site_label_A
_geom_hbond_distance_DH
_geom_hbond_distance_HA
_geom_hbond_distance_DA
_geom_hbond_angle_DHA
_geom_hbond_site_symmetry_A
_geom_hbond_publ_flag
O2 H2 O5 0.82 1.83 2.6419(19) 173.0 1_565 yes
O1 H1 O2 0.82 1.92 2.7416(19) 176.8 2_676 yes
O3 H3 O6 0.82 1.81 2.632(2) 176.2 1_545 yes
O4 H4 O3 0.82 1.98 2.799(2) 173.8 2_655 yes

loop_
_geom_torsion_atom_site_label_1
_geom_torsion_atom_site_label_2
_geom_torsion_atom_site_label_3
_geom_torsion_atom_site_label_4
_geom_torsion
_geom_torsion_site_symmetry_1
_geom_torsion_site_symmetry_2
_geom_torsion_site_symmetry_3
_geom_torsion_site_symmetry_4
_geom_torsion_publ_flag
C25 C24 C21 C22 -11.4(3) . . . . ?
C25 C24 C21 C20 151.45(18) . . . . ?
C25 C26 C1 O2 -52.3(2) . . . . ?
C25 C26 C1 O1 -176.99(16) . . . . ?
C25 C26 C1 C2 67.1(2) . . . . ?
C25 C26 C23 C22 -11.2(3) . . . . ?
C4 C3 C2 C1 -148.53(18) . . . . ?
C4 C3 C2 C5 11.6(3) . . . . ?
C4 C7 C6 C5 11.3(3) . . . . ?
C3 C4 C7 C8 151.89(18) . . . . ?
C3 C4 C7 C6 -11.2(3) . . . . ?
C3 C2 C1 O2 -174.32(16) . . . . ?
C3 C2 C1 O1 -49.7(2) . . . . ?
C3 C2 C1 C26 70.1(2) . . . . ?
C3 C2 C5 C6 -11.5(3) . . . . ?
C24 C25 C26 C1 -149.60(18) . . . . ?
C24 C25 C26 C23 11.6(3) . . . . ?
C24 C21 C20 C19 32.4(3) . . . . ?
C24 C21 C20 C17 -130.32(19) . . . . ?
C22 C21 C20 C19 -165.62(18) . . . . ?
C22 C21 C20 C17 31.6(3) . . . . ?
C21 C22 C23 C26 -0.4(3) . . . . ?
C26 C25 C24 C21 -0.2(3) . . . . ?
C2 C5 C6 C7 0.1(3) . . . . ?
C1 C26 C23 C22 149.35(18) . . . . ?
C1 C2 C5 C6 148.10(18) . . . . ?
C23 C22 C21 C24 11.7(3) . . . . ?
C23 C22 C21 C20 -150.37(19) . . . . ?
C23 C26 C1 O2 147.24(17) . . . . ?
C23 C26 C1 O1 22.5(2) . . . . ?
C23 C26 C1 C2 -93.4(2) . . . . ?
C9 C8 C7 C4 27.9(3) . . . . ?
C9 C8 C7 C6 -169.94(18) . . . . ?
C9 C8 C11 C12 -10.3(3) . . . . ?
C9 C10 C13 C12 -9.6(3) . . . . ?
C9 C10 C13 C14 150.27(19) . . . . ?
C8 C9 C10 C13 -1.5(3) . . . . ?
C8 C7 C6 C5 -151.04(19) . . . . ?
C17 C16 C15 C18 11.8(3) . . . . ?
C17 C16 C15 C14 -148.42(18) . . . . ?
C20 C19 C18 C15 -1.4(3) . . . . ?
C20 C17 C16 C15 -0.6(3) . . . . ?
C10 C9 C8 C7 -150.50(19) . . . . ?
C10 C9 C8 C11 11.4(3) . . . . ?
C10 C13 C12 C11 10.7(3) . . . . ?
C10 C13 C14 O3 29.1(2) . . . . ?
C10 C13 C14 O4 153.26(17) . . . . ?
C10 C13 C14 C15 -90.7(2) . . . . ?
C13 C12 C11 C8 -0.7(3) . . . . ?
C16 C17 C20 C21 152.20(18) . . . . ?
C16 C17 C20 C19 -11.5(3) . . . . ?
C16 C15 C18 C19 -10.8(3) . . . . ?
C16 C15 C14 O3 -47.7(2) . . . . ?
C16 C15 C14 O4 -172.39(16) . . . . ?
C16 C15 C14 C13 67.8(2) . . . . ?
C7 C4 C3 C2 -0.2(3) . . . . ?
C7 C8 C11 C12 152.32(19) . . . . ?
C5 C2 C1 O2 26.2(2) . . . . ?
C5 C2 C1 O1 150.80(17) . . . . ?
C5 C2 C1 C26 -89.4(2) . . . . ?
C18 C19 C20 C21 -150.45(19) . . . . ?
C18 C19 C20 C17 12.5(3) . . . . ?
C18 C15 C14 O3 152.87(17) . . . . ?
C18 C15 C14 O4 28.2(2) . . . . ?
C18 C15 C14 C13 -91.6(2) . . . . ?
C12 C13 C14 O3 -171.14(16) . . . . ?
C12 C13 C14 O4 -47.0(2) . . . . ?
C12 C13 C14 C15 69.1(2) . . . . ?
C14 C13 C12 C11 -149.55(19) . . . . ?
C14 C15 C18 C19 148.63(19) . . . . ?
C11 C8 C7 C4 -133.84(19) . . . . ?
C11 C8 C7 C6 28.3(3) . . . . ?
